data_7155594
loop_
_publ_author_name
'Lavie-Cambot, Aur\'elie'
'Tron, Arnaud'
'Ducrot, Aurelien'
'Castet, Frederic'
'Kauffmann, Brice'
'Beaut\'e, Louis'
'Allouchi, Hassan'
'Pozzo, Jean-Luc'
'Bonnet, C\'elia'
'McClenaghan, Nathan D.'

_publ_section_title
;
 Synthetic water soluble di-/tritopic molecular receptors exhibiting
 Ca2+/Mg2+ exchange
;
_journal_name_full 'Org. Biomol. Chem.'
_journal_paper_doi 10.1039/C6OB02732F
_journal_year 2017
_chemical_formula_sum 'C38 H52 N2 O16'
_chemical_formula_weight 792.81
_space_group_crystal_system triclinic
_space_group_IT_number 2
_space_group_name_Hall '-P 1'
_space_group_name_H-M_alt 'P -1'
_symmetry_space_group_name_Hall '-P 1'
_symmetry_space_group_name_H-M 'P -1'
_atom_sites_solution_hydrogens geom
_audit_creation_method SHELXL-2014/6
_audit_update_record
;
2015-07-15 deposited with the CCDC.
2017-04-25 downloaded from the CCDC.
;
_cell_angle_alpha 67.964(10)
_cell_angle_beta 75.967(10)
_cell_angle_gamma 74.401(10)
_cell_formula_units_Z 2
_cell_length_a 8.7653(11)
_cell_length_b 15.5191(17)
_cell_length_c 16.6792(18)
_cell_measurement_temperature 170(2)
_cell_volume 2000.0(4)
_computing_structure_refinement 'SHELXL-2014/6 (Sheldrick, 2014)'
_diffrn_ambient_temperature 170(2)
_diffrn_measured_fraction_theta_full 0.792
_diffrn_measured_fraction_theta_max 0.998
_diffrn_measurement_device_type 'Bruker Nonius Kappa CCD'
_diffrn_measurement_method 'omega scans'
_diffrn_radiation_type MoK\a
_diffrn_radiation_wavelength 0.71073
_diffrn_reflns_av_R_equivalents 0.0352
_diffrn_reflns_av_unetI/netI 0.0726
_diffrn_reflns_Laue_measured_fraction_full 0.792
_diffrn_reflns_Laue_measured_fraction_max 0.998
_diffrn_reflns_limit_h_max 9
_diffrn_reflns_limit_h_min -9
_diffrn_reflns_limit_k_max 17
_diffrn_reflns_limit_k_min -15
_diffrn_reflns_limit_l_max 18
_diffrn_reflns_limit_l_min -17
_diffrn_reflns_number 14206
_diffrn_reflns_point_group_measured_fraction_full 0.792
_diffrn_reflns_point_group_measured_fraction_max 0.998
_diffrn_reflns_theta_full 25.242
_diffrn_reflns_theta_max 23.257
_diffrn_reflns_theta_min 2.579
_diffrn_source 'sealed tube'
_exptl_absorpt_coefficient_mu 0.102
_exptl_absorpt_correction_type none
_exptl_crystal_colour colorless
_exptl_crystal_density_diffrn 1.316
_exptl_crystal_description plate
_exptl_crystal_F_000 844
_exptl_crystal_size_max 0.350
_exptl_crystal_size_mid 0.100
_exptl_crystal_size_min 0.040
_refine_diff_density_max 0.754
_refine_diff_density_min -0.674
_refine_diff_density_rms 0.047
_refine_ls_extinction_method none
_refine_ls_goodness_of_fit_ref 0.937
_refine_ls_hydrogen_treatment constr
_refine_ls_matrix_type full
_refine_ls_number_parameters 522
_refine_ls_number_reflns 5734
_refine_ls_number_restraints 38
_refine_ls_restrained_S_all 0.936
_refine_ls_R_factor_all 0.0882
_refine_ls_R_factor_gt 0.0456
_refine_ls_shift/su_max 0.000
_refine_ls_shift/su_mean 0.000
_refine_ls_structure_factor_coef Fsqd
_refine_ls_weighting_details 'w=1/[\s^2^(Fo^2^)+(0.0641P)^2^] where P=(Fo^2^+2Fc^2^)/3'
_refine_ls_weighting_scheme calc
_refine_ls_wR_factor_gt 0.1089
_refine_ls_wR_factor_ref 0.1179
_reflns_Friedel_coverage 0.000
_reflns_number_gt 3239
_reflns_number_total 5734
_reflns_threshold_expression 'I > 2\s(I)'
_cod_data_source_file c6ob02732f2.cif
_cod_data_source_block structure2
_cod_database_code 7155594
_shelx_space_group_comment
;
The symmetry employed for this shelxl refinement is uniquely defined
by the following loop, which should always be used as a source of
symmetry information in preference to the above space-group names.
They are only intended as comments.
;
_shelx_estimated_absorpt_t_min 0.965
_shelx_estimated_absorpt_t_max 0.996
_shelxl_version_number 2014/6

loop_
_space_group_symop_operation_xyz
'x, y, z'
'-x, -y, -z'

loop_
_atom_site_label
_atom_site_type_symbol
_atom_site_fract_x
_atom_site_fract_y
_atom_site_fract_z
_atom_site_U_iso_or_equiv
_atom_site_adp_type
_atom_site_occupancy
_atom_site_site_symmetry_order
_atom_site_calc_flag
_atom_site_refinement_flags_posn
_atom_site_refinement_flags_adp
_atom_site_refinement_flags_occupancy
_atom_site_disorder_assembly
_atom_site_disorder_group
C1A C 0.6545(15) 1.4320(10) -0.0806(6) 0.037(3) Uani 0.5 1 d . . P A 1
H1A1 H 0.7334 1.3721 -0.0774 0.044 Uiso 0.5 1 calc R U P A 1
H1A2 H 0.6893 1.4684 -0.0530 0.044 Uiso 0.5 1 calc R U P A 1
C2A C 0.627(2) 1.4907(8) -0.1750(14) 0.081(5) Uani 0.5 1 d . . P A 1
H2A1 H 0.7273 1.5082 -0.2107 0.121 Uiso 0.5 1 calc R U P A 1
H2A2 H 0.5891 1.4530 -0.1994 0.121 Uiso 0.5 1 calc R U P A 1
H2A3 H 0.5455 1.5483 -0.1752 0.121 Uiso 0.5 1 calc R U P A 1
C1B C 0.6224(16) 1.4436(10) -0.1246(9) 0.070(5) Uani 0.5 1 d . . P A 2
H1B1 H 0.7282 1.4247 -0.1050 0.085 Uiso 0.5 1 calc R U P A 2
H1B2 H 0.6260 1.4069 -0.1626 0.085 Uiso 0.5 1 calc R U P A 2
C2B C 0.600(2) 1.5397(7) -0.1746(12) 0.063(4) Uani 0.5 1 d . . P A 2
H2B1 H 0.6868 1.5505 -0.2245 0.094 Uiso 0.5 1 calc R U P A 2
H2B2 H 0.4968 1.5591 -0.1960 0.094 Uiso 0.5 1 calc R U P A 2
H2B3 H 0.5992 1.5770 -0.1384 0.094 Uiso 0.5 1 calc R U P A 2
C2C C 0.605(3) 1.1996(16) 0.3799(18) 0.0472(6) Uani 0.2 1 d D . P B 2
H2C1 H 0.5875 1.2061 0.4378 0.071 Uiso 0.2 1 calc R U P B 2
H2C2 H 0.6842 1.1419 0.3787 0.071 Uiso 0.2 1 calc R U P B 2
H2C3 H 0.6433 1.2549 0.3353 0.071 Uiso 0.2 1 calc R U P B 2
C1C C 0.445(4) 1.193(6) 0.361(3) 0.0472(6) Uani 0.2 1 d D . P B 2
H1C1 H 0.4042 1.1375 0.4049 0.057 Uiso 0.2 1 calc R U P B 2
H1C2 H 0.3630 1.2513 0.3612 0.057 Uiso 0.2 1 calc R U P B 2
C1 C 0.8178(3) 0.84020(18) 0.24016(19) 0.0267(7) Uani 1 1 d . . . . .
C2 C 0.7440(3) 0.86365(19) 0.16678(19) 0.0301(7) Uani 1 1 d . . . . .
C3 C 0.8319(4) 0.8522(2) 0.08944(19) 0.0385(8) Uani 1 1 d . . . . .
H3 H 0.7807 0.8702 0.0399 0.046 Uiso 1 1 calc R U . . .
C4 C 0.9939(4) 0.8146(2) 0.0842(2) 0.0406(8) Uani 1 1 d . . . . .
H4 H 1.0532 0.8059 0.0311 0.049 Uiso 1 1 calc R U . . .
C5 C 1.0702(4) 0.78986(19) 0.1537(2) 0.0352(8) Uani 1 1 d . . . . .
H5 H 1.1816 0.7629 0.1497 0.042 Uiso 1 1 calc R U . . .
C6 C 0.9841(3) 0.80424(18) 0.2306(2) 0.0290(7) Uani 1 1 d . . . . .
C7 C 0.4985(3) 0.90256(19) 0.11172(19) 0.0342(8) Uani 1 1 d . . . . .
H7A H 0.5106 0.8388 0.1080 0.041 Uiso 1 1 calc R U . . .
H7B H 0.5450 0.9435 0.0543 0.041 Uiso 1 1 calc R U . . .
C8 C 1.1974(3) 0.72115(19) 0.3172(2) 0.0383(8) Uani 1 1 d . . . . .
H8A H 1.2485 0.7322 0.3583 0.046 Uiso 1 1 calc R U . . .
H8B H 1.2727 0.7288 0.2613 0.046 Uiso 1 1 calc R U . . .
C9 C 1.1679(4) 0.6217(2) 0.3542(2) 0.0524(5) Uani 1 1 d . . . . .
C10 C 1.2897(5) 0.4630(3) 0.4253(4) 0.1089(13) Uani 1 1 d . U . . .
H10A H 1.2529 0.4414 0.3858 0.131 Uiso 1 1 calc R U . . .
H10B H 1.2169 0.4502 0.4822 0.131 Uiso 1 1 calc R U . . .
C11 C 1.4627(5) 0.4155(3) 0.4372(3) 0.1089(13) Uani 1 1 d . U . . .
H11A H 1.4706 0.3467 0.4642 0.163 Uiso 1 1 calc R U . . .
H11B H 1.4969 0.4396 0.4751 0.163 Uiso 1 1 calc R U . . .
H11C H 1.5319 0.4295 0.3800 0.163 Uiso 1 1 calc R U . . .
C12 C 0.6029(3) 0.92648(19) 0.32613(19) 0.0308(7) Uani 1 1 d . . . . .
H12A H 0.6081 0.9781 0.2689 0.037 Uiso 1 1 calc R U . . .
H12B H 0.6186 0.9507 0.3700 0.037 Uiso 1 1 calc R U . . .
C13 C 0.4376(3) 0.9025(2) 0.35116(18) 0.0285(7) Uani 1 1 d . . . . .
C14 C 0.1605(3) 0.9657(2) 0.3758(2) 0.0381(8) Uani 1 1 d . . . . .
H14A H 0.1522 0.9184 0.4355 0.046 Uiso 1 1 calc R U . . .
H14B H 0.1282 0.9416 0.3366 0.046 Uiso 1 1 calc R U . . .
C15 C 0.0540(4) 1.0584(2) 0.3768(2) 0.0456(9) Uani 1 1 d . . . . .
H15A H -0.0567 1.0494 0.3999 0.068 Uiso 1 1 calc R U . . .
H15B H 0.0592 1.1038 0.3171 0.068 Uiso 1 1 calc R U . . .
H15C H 0.0894 1.0828 0.4141 0.068 Uiso 1 1 calc R U . . .
C16 C 0.7611(3) 0.7726(2) 0.40020(19) 0.0332(8) Uani 1 1 d . . . . .
H16A H 0.8193 0.7147 0.3860 0.040 Uiso 1 1 calc R U . . .
H16B H 0.6568 0.7598 0.4364 0.040 Uiso 1 1 calc R U . . .
C17 C 0.8564(4) 0.7915(2) 0.45364(19) 0.0358(8) Uani 1 1 d . . . . .
C18 C 1.0268(4) 0.7147(2) 0.5627(2) 0.0543(10) Uani 1 1 d . . . . .
H18A H 1.1103 0.7525 0.5287 0.065 Uiso 1 1 calc R U . . .
H18B H 0.9562 0.7457 0.6044 0.065 Uiso 1 1 calc R U . . .
C19 C 1.1007(6) 0.6189(3) 0.6097(3) 0.1116(19) Uani 1 1 d . . . . .
H19A H 1.1705 0.6209 0.6467 0.167 Uiso 1 1 calc R U . . .
H19B H 1.1646 0.5875 0.5678 0.167 Uiso 1 1 calc R U . . .
H19C H 1.0171 0.5836 0.6466 0.167 Uiso 1 1 calc R U . . .
C21 C 0.1534(3) 1.19068(18) 0.11562(17) 0.0239(7) Uani 1 1 d . . . . .
C22 C 0.1591(3) 1.09506(19) 0.13075(17) 0.0261(7) Uani 1 1 d . . . . .
C23 C 0.0212(3) 1.05815(19) 0.15667(18) 0.0322(8) Uani 1 1 d . . . . .
H23 H 0.0275 0.9928 0.1673 0.039 Uiso 1 1 calc R U . . .
C24 C -0.1249(3) 1.1169(2) 0.1669(2) 0.0374(8) Uani 1 1 d . . . . .
H24 H -0.2199 1.0918 0.1844 0.045 Uiso 1 1 calc R U . . .
C25 C -0.1362(3) 1.2117(2) 0.15229(18) 0.0317(7) Uani 1 1 d . . . . .
H25 H -0.2382 1.2517 0.1589 0.038 Uiso 1 1 calc R U . . .
C26 C 0.0015(3) 1.24770(18) 0.12813(18) 0.0262(7) Uani 1 1 d . . . . .
C27 C 0.3261(3) 0.94315(18) 0.1328(2) 0.0322(7) Uani 1 1 d . . . . .
H27A H 0.2631 0.9338 0.0959 0.039 Uiso 1 1 calc R U . . .
H27B H 0.2852 0.9113 0.1951 0.039 Uiso 1 1 calc R U . . .
C28 C -0.1399(3) 1.3950(2) 0.1464(2) 0.0398(8) Uani 1 1 d . . . . .
H28A H -0.1863 1.3577 0.2057 0.048 Uiso 1 1 calc R U . . .
H28B H -0.2200 1.4139 0.1069 0.048 Uiso 1 1 calc R U . . .
C29 C -0.0988(4) 1.4817(2) 0.1494(2) 0.0380(8) Uani 1 1 d . . . . .
C30 C -0.2034(4) 1.6073(2) 0.2077(2) 0.0498(9) Uani 1 1 d . U . . .
H30A H -0.1934 1.6593 0.1509 0.060 Uiso 1 1 calc R U . . .
H30B H -0.1056 1.5931 0.2337 0.060 Uiso 1 1 calc R U . . .
C31 C -0.3457(5) 1.6354(3) 0.2668(3) 0.0816(13) Uani 1 1 d . U . . .
H31A H -0.3329 1.6892 0.2800 0.122 Uiso 1 1 calc R U . . .
H31B H -0.3585 1.5819 0.3212 0.122 Uiso 1 1 calc R U . . .
H31C H -0.4409 1.6537 0.2386 0.122 Uiso 1 1 calc R U . . .
C32 C 0.4116(3) 1.18465(19) 0.15060(19) 0.0307(7) Uani 1 1 d . . . . .
H32A H 0.5165 1.2015 0.1194 0.037 Uiso 1 1 calc R U . . .
H32B H 0.4268 1.1147 0.1707 0.037 Uiso 1 1 calc R U . . .
C33 C 0.3649(4) 1.2156(2) 0.2294(2) 0.0359(8) Uani 1 1 d . . . . .
C34 C 0.4575(12) 1.2023(16) 0.3570(7) 0.069(3) Uani 0.8 1 d . . P B 1
H34A H 0.3632 1.1768 0.3954 0.082 Uiso 0.8 1 calc R U P B 1
H34B H 0.4358 1.2714 0.3461 0.082 Uiso 0.8 1 calc R U P B 1
C35 C 0.6016(7) 1.1554(3) 0.3993(4) 0.0683(19) Uani 0.8 1 d . . P B 1
H35A H 0.5846 1.1667 0.4551 0.103 Uiso 0.8 1 calc R U P B 1
H35B H 0.6218 1.0871 0.4100 0.103 Uiso 0.8 1 calc R U P B 1
H35C H 0.6941 1.1813 0.3609 0.103 Uiso 0.8 1 calc R U P B 1
C36 C 0.3022(3) 1.32168(18) 0.03406(19) 0.0299(7) Uani 1 1 d . . . . .
H36A H 0.2829 1.3613 0.0716 0.036 Uiso 1 1 calc R U . . .
H36B H 0.2146 1.3453 -0.0014 0.036 Uiso 1 1 calc R U . . .
C37 C 0.4611(4) 1.3314(2) -0.0264(2) 0.0344(8) Uani 1 1 d . . . . .
N1 N 0.7313(3) 0.84823(15) 0.32023(15) 0.0294(6) Uani 1 1 d . . . . .
N2 N 0.2996(3) 1.22424(14) 0.08889(15) 0.0261(6) Uani 1 1 d . . . . .
O1 O 0.5811(2) 0.89593(13) 0.17866(12) 0.0343(5) Uani 1 1 d . . . . .
O2 O 1.0544(2) 0.78961(12) 0.30217(13) 0.0342(5) Uani 1 1 d . . . . .
O3 O 1.0492(3) 0.59685(14) 0.35550(15) 0.0519(6) Uani 1 1 d . . . . .
O4 O 1.2985(2) 0.56337(14) 0.38630(15) 0.0524(5) Uani 1 1 d . U . . .
O5 O 0.4100(2) 0.82336(14) 0.37770(13) 0.0390(5) Uani 1 1 d . . . . .
O6 O 0.3241(2) 0.98080(13) 0.34477(13) 0.0357(5) Uani 1 1 d . . . . .
O7 O 0.8585(2) 0.86747(15) 0.45532(13) 0.0433(6) Uani 1 1 d . . . . .
O8 O 0.9340(2) 0.70936(14) 0.50427(14) 0.0462(6) Uani 1 1 d . . . . .
O9 O 0.3107(2) 1.04226(12) 0.11646(12) 0.0289(5) Uani 1 1 d . . . . .
O10 O 0.0008(2) 1.34043(13) 0.11557(13) 0.0374(5) Uani 1 1 d . . . . .
O11 O 0.0222(3) 1.50892(16) 0.11580(18) 0.0669(8) Uani 1 1 d . . . . .
O12 O -0.2226(2) 1.52382(14) 0.19479(14) 0.0451(6) Uani 1 1 d . U . . .
O13 O 0.2373(3) 1.26024(16) 0.25141(14) 0.0518(6) Uani 1 1 d . . . . .
O14 O 0.4871(2) 1.18414(15) 0.27503(14) 0.0472(6) Uani 1 1 d D . . . .
O15 O 0.5479(3) 1.27389(16) -0.05617(15) 0.0582(7) Uani 1 1 d . . . . .
O16 O 0.4915(3) 1.41529(16) -0.04189(19) 0.0834(10) Uani 1 1 d . . . . .

loop_
_atom_site_aniso_label
_atom_site_aniso_U_11
_atom_site_aniso_U_22
_atom_site_aniso_U_33
_atom_site_aniso_U_23
_atom_site_aniso_U_13
_atom_site_aniso_U_12
C1A 0.030(6) 0.045(6) 0.037(7) -0.013(6) 0.012(5) -0.025(4)
C2A 0.086(10) 0.064(13) 0.070(11) 0.024(10) 0.000(8) -0.058(10)
C1B 0.037(7) 0.044(8) 0.095(17) 0.002(9) 0.027(9) -0.020(6)
C2B 0.064(7) 0.064(9) 0.058(7) -0.003(9) -0.005(5) -0.038(8)
C2C 0.0348(13) 0.0741(16) 0.0371(14) -0.0274(12) -0.0059(11) -0.0048(11)
C1C 0.0348(13) 0.0741(16) 0.0371(14) -0.0274(12) -0.0059(11) -0.0048(11)
C1 0.0276(18) 0.0217(15) 0.0280(18) -0.0076(14) -0.0002(15) -0.0049(13)
C2 0.0290(19) 0.0267(16) 0.0281(19) -0.0066(14) -0.0036(16) 0.0003(13)
C3 0.044(2) 0.0389(19) 0.0243(19) -0.0101(16) -0.0031(16) 0.0035(16)
C4 0.046(2) 0.0388(19) 0.028(2) -0.0133(16) 0.0036(17) 0.0004(16)
C5 0.0304(18) 0.0280(17) 0.043(2) -0.0135(16) 0.0010(17) -0.0035(14)
C6 0.0305(19) 0.0216(16) 0.034(2) -0.0079(14) -0.0062(16) -0.0049(13)
C7 0.041(2) 0.0290(17) 0.0334(19) -0.0125(15) -0.0142(16) 0.0019(14)
C8 0.0294(18) 0.0341(18) 0.054(2) -0.0162(17) -0.0129(16) -0.0032(15)
C9 0.0445(13) 0.0325(11) 0.0749(14) -0.0080(10) -0.0208(10) -0.0033(8)
C10 0.097(3) 0.0448(18) 0.154(3) 0.006(2) -0.037(3) -0.0055(16)
C11 0.097(3) 0.0448(18) 0.154(3) 0.006(2) -0.037(3) -0.0055(16)
C12 0.0322(19) 0.0296(17) 0.0314(18) -0.0115(14) -0.0028(14) -0.0072(14)
C13 0.0284(19) 0.036(2) 0.0224(17) -0.0121(15) -0.0032(14) -0.0058(16)
C14 0.0260(19) 0.045(2) 0.039(2) -0.0113(16) 0.0011(15) -0.0082(15)
C15 0.034(2) 0.048(2) 0.049(2) -0.0165(18) 0.0000(16) -0.0032(16)
C16 0.0311(18) 0.0367(18) 0.0292(19) -0.0098(16) -0.0029(15) -0.0060(14)
C17 0.035(2) 0.041(2) 0.030(2) -0.0119(17) -0.0023(15) -0.0065(16)
C18 0.059(2) 0.064(2) 0.049(2) -0.021(2) -0.030(2) -0.0054(19)
C19 0.155(5) 0.073(3) 0.118(4) -0.012(3) -0.104(4) 0.004(3)
C21 0.0216(17) 0.0251(16) 0.0237(17) -0.0059(13) -0.0025(13) -0.0067(13)
C22 0.0222(18) 0.0287(17) 0.0240(17) -0.0057(14) -0.0046(13) -0.0032(14)
C23 0.034(2) 0.0250(16) 0.0365(19) -0.0055(15) -0.0041(15) -0.0113(15)
C24 0.0268(19) 0.039(2) 0.047(2) -0.0120(17) -0.0028(15) -0.0139(15)
C25 0.0201(18) 0.0333(19) 0.0371(19) -0.0102(15) -0.0012(14) -0.0034(14)
C26 0.0260(18) 0.0210(17) 0.0301(18) -0.0063(14) -0.0029(14) -0.0065(14)
C27 0.040(2) 0.0208(16) 0.0387(19) -0.0099(14) -0.0128(15) -0.0042(14)
C28 0.0297(19) 0.0371(19) 0.054(2) -0.0236(17) 0.0009(16) -0.0038(15)
C29 0.028(2) 0.0337(19) 0.051(2) -0.0135(17) -0.0050(17) -0.0057(16)
C30 0.057(2) 0.0353(19) 0.068(3) -0.0295(18) -0.0086(19) -0.0090(16)
C31 0.087(3) 0.069(3) 0.098(3) -0.044(3) 0.004(3) -0.024(2)
C32 0.0235(17) 0.0323(17) 0.0395(19) -0.0148(15) -0.0045(15) -0.0068(13)
C33 0.028(2) 0.0370(19) 0.037(2) -0.0068(16) -0.0030(17) -0.0063(15)
C34 0.055(4) 0.117(7) 0.043(3) -0.044(4) -0.009(3) -0.006(4)
C35 0.075(4) 0.081(4) 0.054(4) -0.030(4) -0.029(3) 0.002(4)
C36 0.0240(17) 0.0258(17) 0.0364(19) -0.0088(15) 0.0014(14) -0.0067(13)
C37 0.0292(19) 0.0303(19) 0.041(2) -0.0096(16) 0.0000(16) -0.0094(15)
N1 0.0266(14) 0.0289(13) 0.0261(15) -0.0070(12) -0.0033(12) 0.0014(11)
N2 0.0218(14) 0.0220(13) 0.0312(14) -0.0034(11) -0.0050(11) -0.0065(10)
O1 0.0285(13) 0.0437(12) 0.0277(12) -0.0139(10) -0.0071(10) 0.0029(10)
O2 0.0265(12) 0.0313(12) 0.0462(14) -0.0154(10) -0.0093(10) -0.0013(9)
O3 0.0474(15) 0.0381(13) 0.0751(17) -0.0196(12) -0.0148(13) -0.0104(11)
O4 0.0445(13) 0.0325(11) 0.0749(14) -0.0080(10) -0.0208(10) -0.0033(8)
O5 0.0362(13) 0.0307(13) 0.0497(14) -0.0100(11) -0.0059(11) -0.0116(10)
O6 0.0238(12) 0.0332(12) 0.0443(13) -0.0132(10) 0.0019(10) -0.0022(10)
O7 0.0504(15) 0.0401(14) 0.0433(14) -0.0151(11) -0.0121(11) -0.0090(11)
O8 0.0547(15) 0.0429(13) 0.0435(14) -0.0102(11) -0.0249(12) -0.0046(11)
O9 0.0268(12) 0.0217(11) 0.0357(12) -0.0075(9) -0.0045(9) -0.0042(9)
O10 0.0241(12) 0.0267(12) 0.0546(14) -0.0139(10) 0.0035(10) -0.0019(9)
O11 0.0453(16) 0.0536(16) 0.106(2) -0.0400(15) 0.0153(15) -0.0221(13)
O12 0.0383(14) 0.0359(13) 0.0645(16) -0.0274(12) 0.0024(12) -0.0065(10)
O13 0.0388(15) 0.0669(16) 0.0475(15) -0.0269(13) -0.0050(11) 0.0028(12)
O14 0.0348(13) 0.0741(16) 0.0371(14) -0.0274(12) -0.0059(11) -0.0048(11)
O15 0.0484(15) 0.0486(14) 0.0795(19) -0.0394(14) 0.0297(13) -0.0218(12)
O16 0.0544(17) 0.0399(15) 0.142(3) -0.0434(16) 0.0541(17) -0.0292(13)

loop_
_atom_type_symbol
_atom_type_description
_atom_type_scat_dispersion_real
_atom_type_scat_dispersion_imag
_atom_type_scat_source
C C 0.0034 0.0017 'International Tables Vol C Tables 4.2.6.8 and 6.1.1.4'
H H 0.0000 0.0000 'International Tables Vol C Tables 4.2.6.8 and 6.1.1.4'
N N 0.0066 0.0034 'International Tables Vol C Tables 4.2.6.8 and 6.1.1.4'
O O 0.0114 0.0062 'International Tables Vol C Tables 4.2.6.8 and 6.1.1.4'

loop_
_geom_angle_atom_site_label_1
_geom_angle_atom_site_label_2
_geom_angle_atom_site_label_3
_geom_angle
O16 C1A C2A 99.1(9)
O16 C1A H1A1 112.0
C2A C1A H1A1 112.0
O16 C1A H1A2 112.0
C2A C1A H1A2 112.0
H1A1 C1A H1A2 109.6
C1A C2A H2A1 109.5
C1A C2A H2A2 109.5
H2A1 C2A H2A2 109.5
C1A C2A H2A3 109.5
H2A1 C2A H2A3 109.5
H2A2 C2A H2A3 109.5
C2B C1B O16 115.4(11)
C2B C1B H1B1 108.4
O16 C1B H1B1 108.4
C2B C1B H1B2 108.4
O16 C1B H1B2 108.4
H1B1 C1B H1B2 107.5
C1B C2B H2B1 109.5
C1B C2B H2B2 109.5
H2B1 C2B H2B2 109.5
C1B C2B H2B3 109.5
H2B1 C2B H2B3 109.5
H2B2 C2B H2B3 109.5
C1C C2C H2C1 109.5
C1C C2C H2C2 109.5
H2C1 C2C H2C2 109.5
C1C C2C H2C3 109.5
H2C1 C2C H2C3 109.5
H2C2 C2C H2C3 109.5
O14 C1C C2C 104(2)
O14 C1C H1C1 111.0
C2C C1C H1C1 111.0
O14 C1C H1C2 111.0
C2C C1C H1C2 111.0
H1C1 C1C H1C2 109.0
N1 C1 C2 122.4(2)
N1 C1 C6 120.9(3)
C2 C1 C6 116.6(3)
O1 C2 C3 123.5(3)
O1 C2 C1 115.4(2)
C3 C2 C1 121.1(3)
C4 C3 C2 120.0(3)
C4 C3 H3 120.0
C2 C3 H3 120.0
C5 C4 C3 121.0(3)
C5 C4 H4 119.5
C3 C4 H4 119.5
C4 C5 C6 119.4(3)
C4 C5 H5 120.3
C6 C5 H5 120.3
C5 C6 O2 123.4(3)
C5 C6 C1 121.8(3)
O2 C6 C1 114.6(2)
O1 C7 C27 109.2(2)
O1 C7 H7A 109.8
C27 C7 H7A 109.8
O1 C7 H7B 109.8
C27 C7 H7B 109.8
H7A C7 H7B 108.3
O2 C8 C9 112.3(2)
O2 C8 H8A 109.1
C9 C8 H8A 109.1
O2 C8 H8B 109.1
C9 C8 H8B 109.1
H8A C8 H8B 107.9
O3 C9 O4 124.6(3)
O3 C9 C8 126.9(3)
O4 C9 C8 108.5(3)
O4 C10 C11 102.5(3)
O4 C10 H10A 111.3
C11 C10 H10A 111.3
O4 C10 H10B 111.3
C11 C10 H10B 111.3
H10A C10 H10B 109.2
C10 C11 H11A 109.5
C10 C11 H11B 109.5
H11A C11 H11B 109.5
C10 C11 H11C 109.5
H11A C11 H11C 109.5
H11B C11 H11C 109.5
N1 C12 C13 114.2(2)
N1 C12 H12A 108.7
C13 C12 H12A 108.7
N1 C12 H12B 108.7
C13 C12 H12B 108.7
H12A C12 H12B 107.6
O5 C13 O6 123.8(3)
O5 C13 C12 125.4(3)
O6 C13 C12 110.7(3)
O6 C14 C15 108.0(2)
O6 C14 H14A 110.1
C15 C14 H14A 110.1
O6 C14 H14B 110.1
C15 C14 H14B 110.1
H14A C14 H14B 108.4
C14 C15 H15A 109.5
C14 C15 H15B 109.5
H15A C15 H15B 109.5
C14 C15 H15C 109.5
H15A C15 H15C 109.5
H15B C15 H15C 109.5
N1 C16 C17 114.7(2)
N1 C16 H16A 108.6
C17 C16 H16A 108.6
N1 C16 H16B 108.6
C17 C16 H16B 108.6
H16A C16 H16B 107.6
O7 C17 O8 123.6(3)
O7 C17 C16 126.1(3)
O8 C17 C16 110.2(3)
C19 C18 O8 107.9(3)
C19 C18 H18A 110.1
O8 C18 H18A 110.1
C19 C18 H18B 110.1
O8 C18 H18B 110.1
H18A C18 H18B 108.4
C18 C19 H19A 109.5
C18 C19 H19B 109.5
H19A C19 H19B 109.5
C18 C19 H19C 109.5
H19A C19 H19C 109.5
H19B C19 H19C 109.5
C22 C21 C26 117.1(2)
C22 C21 N2 118.7(2)
C26 C21 N2 124.1(2)
O9 C22 C23 123.5(2)
O9 C22 C21 115.0(2)
C23 C22 C21 121.5(3)
C24 C23 C22 119.3(3)
C24 C23 H23 120.4
C22 C23 H23 120.4
C23 C24 C25 121.2(3)
C23 C24 H24 119.4
C25 C24 H24 119.4
C26 C25 C24 119.4(3)
C26 C25 H25 120.3
C24 C25 H25 120.3
O10 C26 C25 122.9(2)
O10 C26 C21 115.6(2)
C25 C26 C21 121.5(2)
O9 C27 C7 108.0(2)
O9 C27 H27A 110.1
C7 C27 H27A 110.1
O9 C27 H27B 110.1
C7 C27 H27B 110.1
H27A C27 H27B 108.4
O10 C28 C29 108.3(2)
O10 C28 H28A 110.0
C29 C28 H28A 110.0
O10 C28 H28B 110.0
C29 C28 H28B 110.0
H28A C28 H28B 108.4
O11 C29 O12 125.5(3)
O11 C29 C28 125.7(3)
O12 C29 C28 108.8(3)
O12 C30 C31 107.5(3)
O12 C30 H30A 110.2
C31 C30 H30A 110.2
O12 C30 H30B 110.2
C31 C30 H30B 110.2
H30A C30 H30B 108.5
C30 C31 H31A 109.5
C30 C31 H31B 109.5
H31A C31 H31B 109.5
C30 C31 H31C 109.5
H31A C31 H31C 109.5
H31B C31 H31C 109.5
N2 C32 C33 115.9(2)
N2 C32 H32A 108.3
C33 C32 H32A 108.3
N2 C32 H32B 108.3
C33 C32 H32B 108.3
H32A C32 H32B 107.4
O13 C33 O14 123.7(3)
O13 C33 C32 126.5(3)
O14 C33 C32 109.8(2)
O14 C34 C35 107.8(9)
O14 C34 H34A 110.1
C35 C34 H34A 110.1
O14 C34 H34B 110.1
C35 C34 H34B 110.1
H34A C34 H34B 108.5
C34 C35 H35A 109.5
C34 C35 H35B 109.5
H35A C35 H35B 109.5
C34 C35 H35C 109.5
H35A C35 H35C 109.5
H35B C35 H35C 109.5
N2 C36 C37 111.7(2)
N2 C36 H36A 109.3
C37 C36 H36A 109.3
N2 C36 H36B 109.3
C37 C36 H36B 109.3
H36A C36 H36B 107.9
O15 C37 O16 123.6(3)
O15 C37 C36 126.9(3)
O16 C37 C36 109.5(3)
C1 N1 C12 122.7(2)
C1 N1 C16 119.9(2)
C12 N1 C16 117.3(2)
C21 N2 C32 116.7(2)
C21 N2 C36 120.1(2)
C32 N2 C36 114.6(2)
C2 O1 C7 116.5(2)
C6 O2 C8 119.3(2)
C9 O4 C10 115.7(3)
C13 O6 C14 115.6(2)
C17 O8 C18 117.3(2)
C22 O9 C27 118.0(2)
C26 O10 C28 118.4(2)
C29 O12 C30 117.0(2)
C33 O14 C1C 114.4(18)
C33 O14 C34 116.8(6)
C37 O16 C1A 118.9(6)
C37 O16 C1B 112.5(6)

loop_
_geom_bond_atom_site_label_1
_geom_bond_atom_site_label_2
_geom_bond_distance
C1A O16 1.467(13)
C1A C2A 1.54(2)
C1A H1A1 0.9900
C1A H1A2 0.9900
C2A H2A1 0.9800
C2A H2A2 0.9800
C2A H2A3 0.9800
C1B C2B 1.395(19)
C1B O16 1.569(14)
C1B H1B1 0.9900
C1B H1B2 0.9900
C2B H2B1 0.9800
C2B H2B2 0.9800
C2B H2B3 0.9800
C2C C1C 1.54(2)
C2C H2C1 0.9800
C2C H2C2 0.9800
C2C H2C3 0.9800
C1C O14 1.44(2)
C1C H1C1 0.9900
C1C H1C2 0.9900
C1 N1 1.399(3)
C1 C2 1.404(4)
C1 C6 1.406(4)
C2 O1 1.372(3)
C2 C3 1.380(4)
C3 C4 1.377(4)
C3 H3 0.9500
C4 C5 1.358(4)
C4 H4 0.9500
C5 C6 1.385(4)
C5 H5 0.9500
C6 O2 1.390(3)
C7 O1 1.431(3)
C7 C27 1.484(4)
C7 H7A 0.9900
C7 H7B 0.9900
C8 O2 1.414(3)
C8 C9 1.500(4)
C8 H8A 0.9900
C8 H8B 0.9900
C9 O3 1.197(4)
C9 O4 1.339(4)
C10 O4 1.461(4)
C10 C11 1.522(5)
C10 H10A 0.9900
C10 H10B 0.9900
C11 H11A 0.9800
C11 H11B 0.9800
C11 H11C 0.9800
C12 N1 1.433(3)
C12 C13 1.513(4)
C12 H12A 0.9900
C12 H12B 0.9900
C13 O5 1.210(3)
C13 O6 1.335(3)
C14 O6 1.452(3)
C14 C15 1.493(4)
C14 H14A 0.9900
C14 H14B 0.9900
C15 H15A 0.9800
C15 H15B 0.9800
C15 H15C 0.9800
C16 N1 1.433(3)
C16 C17 1.506(4)
C16 H16A 0.9900
C16 H16B 0.9900
C17 O7 1.195(3)
C17 O8 1.343(3)
C18 C19 1.449(5)
C18 O8 1.449(3)
C18 H18A 0.9900
C18 H18B 0.9900
C19 H19A 0.9800
C19 H19B 0.9800
C19 H19C 0.9800
C21 C22 1.398(4)
C21 C26 1.404(4)
C21 N2 1.421(3)
C22 O9 1.379(3)
C22 C23 1.381(4)
C23 C24 1.373(4)
C23 H23 0.9500
C24 C25 1.377(4)
C24 H24 0.9500
C25 C26 1.375(4)
C25 H25 0.9500
C26 O10 1.373(3)
C27 O9 1.432(3)
C27 H27A 0.9900
C27 H27B 0.9900
C28 O10 1.400(3)
C28 C29 1.504(4)
C28 H28A 0.9900
C28 H28B 0.9900
C29 O11 1.180(3)
C29 O12 1.330(3)
C30 O12 1.449(3)
C30 C31 1.466(5)
C30 H30A 0.9900
C30 H30B 0.9900
C31 H31A 0.9800
C31 H31B 0.9800
C31 H31C 0.9800
C32 N2 1.446(3)
C32 C33 1.495(4)
C32 H32A 0.9900
C32 H32B 0.9900
C33 O13 1.200(3)
C33 O14 1.341(3)
C34 O14 1.447(7)
C34 C35 1.474(13)
C34 H34A 0.9900
C34 H34B 0.9900
C35 H35A 0.9800
C35 H35B 0.9800
C35 H35C 0.9800
C36 N2 1.447(3)
C36 C37 1.515(4)
C36 H36A 0.9900
C36 H36B 0.9900
C37 O15 1.186(3)
C37 O16 1.317(3)
